data_7101681
loop_
_publ_author_name
'Galliford, Chris V'
'Martenson, James S'
'Stern, Charlotte'
'Scheidt, Karl A'

_publ_section_title
;
 A highly diastereoselective, catalytic three-component assembly
 reaction for the synthesis of spiropyrrolidinyloxindoles.
;
_journal_issue 6
_journal_name_full 'Chemical communications (Cambridge, England)'
_journal_page_first 631
_journal_page_last 633
_journal_paper_doi 10.1039/b609155e
_journal_year 2007
_chemical_formula_sum 'C35 H31 Cl N2 O5'
_chemical_formula_weight 595.07
_chemical_name_systematic
;
?
;
_space_group_IT_number 14
_symmetry_cell_setting monoclinic
_symmetry_space_group_name_Hall '-P 2ybc'
_symmetry_space_group_name_H-M 'P 1 21/c 1'
_atom_sites_solution_hydrogens geom
_atom_sites_solution_primary direct
_atom_sites_solution_secondary difmap
_audit_creation_method SHELXL-97
_cell_angle_alpha 90.00
_cell_angle_beta 103.160(2)
_cell_angle_gamma 90.00
_cell_formula_units_Z 4
_cell_length_a 13.1699(14)
_cell_length_b 16.1972(17)
_cell_length_c 14.1817(14)
_cell_measurement_reflns_used 4375
_cell_measurement_temperature 153(2)
_cell_measurement_theta_max 26.27
_cell_measurement_theta_min 2.28
_cell_volume 2945.7(5)
_computing_cell_refinement 'Bruker SMART'
_computing_data_collection 'Bruker SMART'
_computing_data_reduction 'Bruker SAINT'
_computing_molecular_graphics 'Bruker SHELXTL'
_computing_publication_material 'Bruker SHELXTL'
_computing_structure_refinement 'SHELXL-97 (Sheldrick, 1997)'
_computing_structure_solution 'SHELXS-97 (Sheldrick, 1990)'
_diffrn_ambient_temperature 153(2)
_diffrn_measured_fraction_theta_full 0.918
_diffrn_measured_fraction_theta_max 0.918
_diffrn_measurement_device_type 'CCD area detector'
_diffrn_measurement_method 'omega scans'
_diffrn_radiation_monochromator graphite
_diffrn_radiation_source 'fine-focus sealed tube'
_diffrn_radiation_type MoK\a
_diffrn_radiation_wavelength 0.71073
_diffrn_reflns_av_R_equivalents 0.1034
_diffrn_reflns_av_sigmaI/netI 0.1412
_diffrn_reflns_limit_h_max 17
_diffrn_reflns_limit_h_min -16
_diffrn_reflns_limit_k_max 21
_diffrn_reflns_limit_k_min -21
_diffrn_reflns_limit_l_max 18
_diffrn_reflns_limit_l_min -18
_diffrn_reflns_number 26840
_diffrn_reflns_theta_full 28.90
_diffrn_reflns_theta_max 28.90
_diffrn_reflns_theta_min 1.59
_exptl_absorpt_coefficient_mu 0.177
_exptl_absorpt_correction_T_max 0.9982
_exptl_absorpt_correction_T_min 0.9560
_exptl_absorpt_correction_type integration
_exptl_crystal_colour colorless
_exptl_crystal_density_diffrn 1.342
_exptl_crystal_density_method 'not measured'
_exptl_crystal_description plate
_exptl_crystal_F_000 1248
_exptl_crystal_size_max 0.348
_exptl_crystal_size_mid 0.220
_exptl_crystal_size_min 0.010
_refine_diff_density_max 0.321
_refine_diff_density_min -0.256
_refine_diff_density_rms 0.064
_refine_ls_extinction_method none
_refine_ls_goodness_of_fit_ref 0.929
_refine_ls_hydrogen_treatment constr
_refine_ls_matrix_type full
_refine_ls_number_parameters 390
_refine_ls_number_reflns 7120
_refine_ls_number_restraints 0
_refine_ls_restrained_S_all 0.929
_refine_ls_R_factor_all 0.1613
_refine_ls_R_factor_gt 0.0524
_refine_ls_shift/su_max 0.001
_refine_ls_shift/su_mean 0.000
_refine_ls_structure_factor_coef Fsqd
_refine_ls_weighting_details 'calc w=1/[\s^2^(Fo^2^)+(0.0513P)^2^+0.0000P] where P=(Fo^2^+2Fc^2^)/3'
_refine_ls_weighting_scheme calc
_refine_ls_wR_factor_gt 0.1000
_refine_ls_wR_factor_ref 0.1330
_reflns_number_gt 3164
_reflns_number_total 7120
_reflns_threshold_expression >2sigma(I)
_cod_data_source_file b609155e.txt
_cod_data_source_block s21p1m
_cod_depositor_comments
;
The following automatic conversions were performed:
'_symmetry_cell_setting' value 'Monoclinic' changed to 'monoclinic'
according to '/home/saulius/struct/CIF-dictionaries/cif_core.dic'
dictionary named 'cif_core.dic' version 2.4.1 from 2010-06-29.

Automatic conversion script
Id: cif_fix_enum 1527 2010-12-29 10:47:43Z saulius 

The following automatic conversions were performed:

'_refine_ls_hydrogen_treatment' value 'const' was replaced with the
value 'constr' as specified in the replacement file
'src/cod-tools/trunk/data/replacement-values/replacement_values.lst'.

Automatic conversion script
Id: cif_fix_values 5376 2017-05-30 11:51:03Z andrius 
;
_cod_original_sg_symbol_H-M P2(1)/c
_cod_database_code 7101681

loop_
_symmetry_equiv_pos_as_xyz
'x, y, z'
'-x, y+1/2, -z+1/2'
'-x, -y, -z'
'x, -y-1/2, z-1/2'

loop_
_atom_site_label
_atom_site_type_symbol
_atom_site_fract_x
_atom_site_fract_y
_atom_site_fract_z
_atom_site_U_iso_or_equiv
_atom_site_adp_type
_atom_site_occupancy
_atom_site_symmetry_multiplicity
_atom_site_calc_flag
_atom_site_refinement_flags
Cl1 Cl 0.13166(7) 0.93986(5) 0.04255(6) 0.0429(2) Uani 1 1 d .
O1 O 0.16776(16) 0.56960(12) 0.31596(15) 0.0371(6) Uani 1 1 d .
O2 O 0.10761(15) 0.65250(11) 0.18773(14) 0.0284(5) Uani 1 1 d .
O3 O 0.43235(15) 0.61854(12) 0.35038(14) 0.0324(5) Uani 1 1 d .
O4 O 0.49485(15) 0.69664(12) 0.24625(15) 0.0333(5) Uani 1 1 d .
O5 O 0.32057(14) 0.79617(11) 0.05909(13) 0.0253(5) Uani 1 1 d .
N1 N 0.18802(17) 0.78738(13) 0.30711(16) 0.0203(5) Uani 1 1 d .
N2 N 0.43492(17) 0.88570(13) 0.15592(15) 0.0198(5) Uani 1 1 d .
C1 C 0.2398(2) 0.70632(16) 0.3142(2) 0.0208(6) Uani 1 1 d .
H1 H 0.2769 0.6953 0.3828 0.025 Uiso 1 1 calc R
C2 C 0.3196(2) 0.71554(16) 0.2502(2) 0.0213(6) Uani 1 1 d .
H2 H 0.2879 0.6898 0.1862 0.026 Uiso 1 1 calc R
C3 C 0.3265(2) 0.80897(16) 0.23306(19) 0.0196(6) Uani 1 1 d .
C4 C 0.2121(2) 0.83585(16) 0.22782(19) 0.0193(6) Uani 1 1 d .
H4 H 0.1670 0.8168 0.1650 0.023 Uiso 1 1 calc R
C5 C 0.0913(2) 0.79211(16) 0.33376(19) 0.0207(6) Uani 1 1 d .
C6 C 0.0061(2) 0.83618(17) 0.2804(2) 0.0260(7) Uani 1 1 d .
H6 H 0.0112 0.8633 0.2223 0.031 Uiso 1 1 calc R
C7 C -0.0852(2) 0.84021(19) 0.3121(2) 0.0310(7) Uani 1 1 d .
H7 H -0.1421 0.8712 0.2760 0.037 Uiso 1 1 calc R
C8 C -0.0956(2) 0.80023(18) 0.3951(2) 0.0309(7) Uani 1 1 d .
H8 H -0.1589 0.8033 0.4162 0.037 Uiso 1 1 calc R
C9 C -0.0120(2) 0.75562(19) 0.4468(2) 0.0331(8) Uani 1 1 d .
H9 H -0.0184 0.7269 0.5035 0.040 Uiso 1 1 calc R
C10 C 0.0803(2) 0.75201(17) 0.4175(2) 0.0270(7) Uani 1 1 d .
H10 H 0.1373 0.7218 0.4550 0.032 Uiso 1 1 calc R
C11 C 0.1677(2) 0.63476(17) 0.2753(2) 0.0241(7) Uani 1 1 d .
C12 C 0.0572(2) 0.58246(19) 0.1319(2) 0.0358(8) Uani 1 1 d .
H12A H -0.0061 0.6011 0.0847 0.043 Uiso 1 1 calc R
H12B H 0.0362 0.5415 0.1756 0.043 Uiso 1 1 calc R
C13 C 0.1328(3) 0.5436(2) 0.0791(3) 0.0518(10) Uani 1 1 d .
H13A H 0.1545 0.5848 0.0371 0.078 Uiso 1 1 calc R
H13B H 0.0988 0.4974 0.0397 0.078 Uiso 1 1 calc R
H13C H 0.1941 0.5234 0.1263 0.078 Uiso 1 1 calc R
C14 C 0.4211(2) 0.67134(17) 0.2902(2) 0.0223(7) Uani 1 1 d .
C15 C 0.5968(2) 0.6594(2) 0.2804(2) 0.0421(9) Uani 1 1 d .
H15A H 0.6174 0.6635 0.3512 0.063 Uiso 1 1 calc R
H15B H 0.6479 0.6883 0.2519 0.063 Uiso 1 1 calc R
H15C H 0.5939 0.6011 0.2613 0.063 Uiso 1 1 calc R
C16 C 0.3579(2) 0.82762(17) 0.1373(2) 0.0203(6) Uani 1 1 d .
C17 C 0.4697(2) 0.89925(16) 0.25605(19) 0.0206(6) Uani 1 1 d .
C18 C 0.5523(2) 0.94707(17) 0.3031(2) 0.0257(7) Uani 1 1 d .
H18 H 0.5931 0.9781 0.2684 0.031 Uiso 1 1 calc R
C19 C 0.5735(2) 0.94784(18) 0.4044(2) 0.0297(7) Uani 1 1 d .
H19 H 0.6300 0.9800 0.4394 0.036 Uiso 1 1 calc R
C20 C 0.5140(2) 0.90298(17) 0.4544(2) 0.0270(7) Uani 1 1 d .
H20 H 0.5300 0.9047 0.5232 0.032 Uiso 1 1 calc R
C21 C 0.4310(2) 0.85527(16) 0.40577(19) 0.0237(7) Uani 1 1 d .
H21 H 0.3906 0.8239 0.4405 0.028 Uiso 1 1 calc R
C22 C 0.4084(2) 0.85444(16) 0.30581(19) 0.0202(6) Uani 1 1 d .
C23 C 0.4828(2) 0.92081(16) 0.08143(19) 0.0222(6) Uani 1 1 d .
H23A H 0.4944 0.9806 0.0940 0.027 Uiso 1 1 calc R
H23B H 0.4340 0.9146 0.0175 0.027 Uiso 1 1 calc R
C24 C 0.5853(2) 0.88058(17) 0.07791(18) 0.0205(6) Uani 1 1 d .
C25 C 0.5902(2) 0.79610(17) 0.0648(2) 0.0300(7) Uani 1 1 d .
H25 H 0.5291 0.7636 0.0594 0.036 Uiso 1 1 calc R
C26 C 0.6832(2) 0.75845(19) 0.0594(2) 0.0356(8) Uani 1 1 d .
H26 H 0.6855 0.7005 0.0499 0.043 Uiso 1 1 calc R
C27 C 0.7722(2) 0.8052(2) 0.0678(2) 0.0328(8) Uani 1 1 d .
H27 H 0.8363 0.7795 0.0651 0.039 Uiso 1 1 calc R
C28 C 0.7680(2) 0.88936(19) 0.0802(2) 0.0316(7) Uani 1 1 d .
H28 H 0.8293 0.9216 0.0854 0.038 Uiso 1 1 calc R
C29 C 0.6750(2) 0.92747(18) 0.08525(19) 0.0263(7) Uani 1 1 d .
H29 H 0.6728 0.9856 0.0937 0.032 Uiso 1 1 calc R
C30 C 0.1963(2) 0.92755(16) 0.2392(2) 0.0217(6) Uani 1 1 d .
C31 C 0.1605(2) 0.97924(17) 0.1599(2) 0.0268(7) Uani 1 1 d .
C32 C 0.1449(2) 1.06356(18) 0.1708(2) 0.0320(7) Uani 1 1 d .
H32 H 0.1208 1.0975 0.1156 0.038 Uiso 1 1 calc R
C33 C 0.1648(2) 1.09701(18) 0.2619(2) 0.0321(8) Uani 1 1 d .
H33 H 0.1538 1.1543 0.2698 0.038 Uiso 1 1 calc R
C34 C 0.2006(2) 1.04799(18) 0.3423(2) 0.0306(7) Uani 1 1 d .
H34 H 0.2147 1.0715 0.4054 0.037 Uiso 1 1 calc R
C35 C 0.2157(2) 0.96472(17) 0.3304(2) 0.0243(7) Uani 1 1 d .
H35 H 0.2402 0.9315 0.3862 0.029 Uiso 1 1 calc R

loop_
_atom_site_aniso_label
_atom_site_aniso_U_11
_atom_site_aniso_U_22
_atom_site_aniso_U_33
_atom_site_aniso_U_23
_atom_site_aniso_U_13
_atom_site_aniso_U_12
Cl1 0.0704(6) 0.0294(4) 0.0261(4) 0.0038(4) 0.0053(4) 0.0107(4)
O1 0.0431(14) 0.0226(12) 0.0437(13) 0.0105(10) 0.0058(11) -0.0047(10)
O2 0.0317(12) 0.0233(11) 0.0274(11) -0.0011(9) 0.0014(10) -0.0062(9)
O3 0.0371(13) 0.0283(12) 0.0340(12) 0.0103(10) 0.0125(10) 0.0098(10)
O4 0.0251(12) 0.0355(12) 0.0436(13) 0.0125(10) 0.0169(10) 0.0069(10)
O5 0.0291(12) 0.0285(11) 0.0180(11) -0.0031(9) 0.0048(9) -0.0035(9)
N1 0.0213(13) 0.0173(12) 0.0249(13) 0.0044(10) 0.0109(10) 0.0042(10)
N2 0.0233(13) 0.0206(12) 0.0165(12) 0.0000(10) 0.0068(10) -0.0009(11)
C1 0.0255(16) 0.0162(15) 0.0226(15) 0.0042(12) 0.0094(13) 0.0033(12)
C2 0.0209(16) 0.0230(16) 0.0205(15) 0.0020(12) 0.0057(12) 0.0008(12)
C3 0.0202(16) 0.0197(15) 0.0211(15) -0.0004(12) 0.0093(12) -0.0009(12)
C4 0.0202(16) 0.0180(15) 0.0211(15) -0.0003(12) 0.0076(12) -0.0009(12)
C5 0.0220(16) 0.0171(15) 0.0245(16) -0.0019(12) 0.0081(13) -0.0017(12)
C6 0.0287(17) 0.0270(17) 0.0234(16) 0.0035(13) 0.0085(14) 0.0003(14)
C7 0.0269(18) 0.0346(18) 0.0316(18) 0.0007(14) 0.0070(14) 0.0046(14)
C8 0.0240(17) 0.0365(18) 0.0364(19) 0.0026(15) 0.0157(15) 0.0030(15)
C9 0.0358(19) 0.0359(19) 0.0325(18) 0.0070(15) 0.0178(15) 0.0018(15)
C10 0.0270(17) 0.0278(17) 0.0287(17) 0.0050(13) 0.0116(14) 0.0056(14)
C11 0.0240(17) 0.0234(17) 0.0269(17) 0.0023(13) 0.0098(14) 0.0045(13)
C12 0.035(2) 0.0310(18) 0.0394(19) -0.0093(15) 0.0048(16) -0.0112(15)
C13 0.055(3) 0.049(2) 0.055(2) -0.0253(19) 0.020(2) -0.0093(19)
C14 0.0292(18) 0.0168(15) 0.0224(16) -0.0043(12) 0.0091(13) -0.0007(13)
C15 0.0228(18) 0.047(2) 0.060(2) 0.0071(18) 0.0166(17) 0.0103(16)
C16 0.0182(15) 0.0213(15) 0.0225(16) 0.0013(12) 0.0066(12) 0.0031(12)
C17 0.0208(16) 0.0178(15) 0.0229(16) -0.0004(12) 0.0044(12) 0.0014(12)
C18 0.0259(17) 0.0196(16) 0.0315(17) -0.0026(13) 0.0063(14) -0.0045(13)
C19 0.0272(18) 0.0286(17) 0.0315(18) -0.0056(14) 0.0030(14) -0.0056(14)
C20 0.0316(18) 0.0286(17) 0.0189(16) -0.0038(13) 0.0019(13) 0.0027(14)
C21 0.0304(17) 0.0207(15) 0.0210(16) 0.0005(12) 0.0080(13) 0.0040(13)
C22 0.0195(15) 0.0176(15) 0.0247(16) -0.0005(12) 0.0077(12) 0.0013(12)
C23 0.0268(17) 0.0206(15) 0.0217(15) 0.0008(12) 0.0104(13) -0.0029(13)
C24 0.0225(16) 0.0231(16) 0.0170(15) 0.0011(12) 0.0070(12) -0.0011(13)
C25 0.0294(18) 0.0236(17) 0.0384(19) -0.0031(14) 0.0107(15) -0.0013(14)
C26 0.036(2) 0.0285(18) 0.045(2) -0.0050(15) 0.0150(16) 0.0056(15)
C27 0.0250(18) 0.043(2) 0.0334(18) -0.0067(15) 0.0126(14) 0.0032(15)
C28 0.0281(18) 0.0350(19) 0.0325(18) 0.0008(15) 0.0086(14) -0.0054(15)
C29 0.0300(18) 0.0233(16) 0.0265(16) 0.0023(13) 0.0085(14) 0.0001(14)
C30 0.0208(16) 0.0209(16) 0.0248(16) -0.0001(13) 0.0081(13) 0.0024(12)
C31 0.0348(19) 0.0220(16) 0.0254(17) -0.0010(13) 0.0108(14) 0.0011(14)
C32 0.039(2) 0.0209(16) 0.0371(19) 0.0063(14) 0.0118(16) 0.0047(14)
C33 0.0338(19) 0.0176(16) 0.048(2) -0.0042(15) 0.0153(16) 0.0021(14)
C34 0.0331(19) 0.0268(18) 0.0345(18) -0.0038(14) 0.0131(15) -0.0016(14)
C35 0.0229(17) 0.0238(16) 0.0272(17) -0.0007(13) 0.0076(13) 0.0018(13)

loop_
_atom_type_symbol
_atom_type_description
_atom_type_scat_dispersion_real
_atom_type_scat_dispersion_imag
_atom_type_scat_source
C C 0.0033 0.0016 'International Tables Vol C Tables 4.2.6.8 and 6.1.1.4'
H H 0.0000 0.0000 'International Tables Vol C Tables 4.2.6.8 and 6.1.1.4'
N N 0.0061 0.0033 'International Tables Vol C Tables 4.2.6.8 and 6.1.1.4'
O O 0.0106 0.0060 'International Tables Vol C Tables 4.2.6.8 and 6.1.1.4'
Cl Cl 0.1484 0.1585 'International Tables Vol C Tables 4.2.6.8 and 6.1.1.4'

loop_
_geom_angle_atom_site_label_1
_geom_angle_atom_site_label_2
_geom_angle_atom_site_label_3
_geom_angle
C11 O2 C12 115.9(2)
C14 O4 C15 115.7(2)
C5 N1 C4 122.9(2)
C5 N1 C1 117.6(2)
C4 N1 C1 110.6(2)
C16 N2 C17 111.1(2)
C16 N2 C23 123.5(2)
C17 N2 C23 125.0(2)
N1 C1 C11 114.4(2)
N1 C1 C2 103.9(2)
C11 C1 C2 108.3(2)
N1 C1 H1 110.0
C11 C1 H1 110.0
C2 C1 H1 110.0
C14 C2 C3 116.5(2)
C14 C2 C1 113.4(2)
C3 C2 C1 105.1(2)
C14 C2 H2 107.1
C3 C2 H2 107.1
C1 C2 H2 107.1
C22 C3 C16 102.4(2)
C22 C3 C2 115.6(2)
C16 C3 C2 111.8(2)
C22 C3 C4 115.6(2)
C16 C3 C4 110.8(2)
C2 C3 C4 101.0(2)
N1 C4 C30 112.7(2)
N1 C4 C3 101.0(2)
C30 C4 C3 115.2(2)
N1 C4 H4 109.2
C30 C4 H4 109.2
C3 C4 H4 109.2
C10 C5 C6 118.3(3)
C10 C5 N1 118.7(2)
C6 C5 N1 123.0(2)
C7 C6 C5 120.0(3)
C7 C6 H6 120.0
C5 C6 H6 120.0
C8 C7 C6 121.4(3)
C8 C7 H7 119.3
C6 C7 H7 119.3
C7 C8 C9 118.5(3)
C7 C8 H8 120.7
C9 C8 H8 120.7
C10 C9 C8 121.1(3)
C10 C9 H9 119.5
C8 C9 H9 119.5
C9 C10 C5 120.7(3)
C9 C10 H10 119.7
C5 C10 H10 119.7
O1 C11 O2 124.5(3)
O1 C11 C1 124.3(3)
O2 C11 C1 111.1(2)
O2 C12 C13 108.9(2)
O2 C12 H12A 109.9
C13 C12 H12A 109.9
O2 C12 H12B 109.9
C13 C12 H12B 109.9
H12A C12 H12B 108.3
C12 C13 H13A 109.5
C12 C13 H13B 109.5
H13A C13 H13B 109.5
C12 C13 H13C 109.5
H13A C13 H13C 109.5
H13B C13 H13C 109.5
O3 C14 O4 124.7(3)
O3 C14 C2 124.3(3)
O4 C14 C2 110.9(2)
O4 C15 H15A 109.5
O4 C15 H15B 109.5
H15A C15 H15B 109.5
O4 C15 H15C 109.5
H15A C15 H15C 109.5
H15B C15 H15C 109.5
O5 C16 N2 126.4(2)
O5 C16 C3 126.0(2)
N2 C16 C3 107.6(2)
C18 C17 C22 122.2(3)
C18 C17 N2 128.1(3)
C22 C17 N2 109.7(2)
C17 C18 C19 116.9(3)
C17 C18 H18 121.5
C19 C18 H18 121.5
C20 C19 C18 121.3(3)
C20 C19 H19 119.3
C18 C19 H19 119.3
C19 C20 C21 120.9(3)
C19 C20 H20 119.5
C21 C20 H20 119.5
C22 C21 C20 118.5(3)
C22 C21 H21 120.7
C20 C21 H21 120.7
C21 C22 C17 120.1(3)
C21 C22 C3 131.5(2)
C17 C22 C3 108.4(2)
N2 C23 C24 113.1(2)
N2 C23 H23A 109.0
C24 C23 H23A 109.0
N2 C23 H23B 109.0
C24 C23 H23B 109.0
H23A C23 H23B 107.8
C25 C24 C29 119.1(3)
C25 C24 C23 120.0(2)
C29 C24 C23 120.9(2)
C24 C25 C26 120.7(3)
C24 C25 H25 119.7
C26 C25 H25 119.7
C27 C26 C25 119.9(3)
C27 C26 H26 120.0
C25 C26 H26 120.0
C28 C27 C26 119.8(3)
C28 C27 H27 120.1
C26 C27 H27 120.1
C27 C28 C29 120.6(3)
C27 C28 H28 119.7
C29 C28 H28 119.7
C28 C29 C24 119.9(3)
C28 C29 H29 120.0
C24 C29 H29 120.0
C31 C30 C35 116.4(2)
C31 C30 C4 122.2(2)
C35 C30 C4 121.4(2)
C32 C31 C30 121.9(3)
C32 C31 Cl1 117.4(2)
C30 C31 Cl1 120.7(2)
C33 C32 C31 119.4(3)
C33 C32 H32 120.3
C31 C32 H32 120.3
C32 C33 C34 120.5(3)
C32 C33 H33 119.8
C34 C33 H33 119.8
C35 C34 C33 119.5(3)
C35 C34 H34 120.3
C33 C34 H34 120.3
C34 C35 C30 122.2(3)
C34 C35 H35 118.9
C30 C35 H35 118.9

loop_
_geom_bond_atom_site_label_1
_geom_bond_atom_site_label_2
_geom_bond_distance
Cl1 C31 1.741(3)
O1 C11 1.202(3)
O2 C11 1.343(3)
O2 C12 1.454(3)
O3 C14 1.193(3)
O4 C14 1.333(3)
O4 C15 1.451(3)
O5 C16 1.218(3)
N1 C5 1.410(3)
N1 C4 1.464(3)
N1 C1 1.472(3)
N2 C16 1.364(3)
N2 C17 1.407(3)
N2 C23 1.463(3)
C1 C11 1.520(4)
C1 C2 1.544(4)
C1 H1 1.0000
C2 C14 1.509(4)
C2 C3 1.539(4)
C2 H2 1.0000
C3 C22 1.504(4)
C3 C16 1.537(4)
C3 C4 1.554(3)
C4 C30 1.513(4)
C4 H4 1.0000
C5 C10 1.390(4)
C5 C6 1.398(4)
C6 C7 1.378(4)
C6 H6 0.9500
C7 C8 1.376(4)
C7 H7 0.9500
C8 C9 1.380(4)
C8 H8 0.9500
C9 C10 1.372(4)
C9 H9 0.9500
C10 H10 0.9500
C12 C13 1.513(4)
C12 H12A 0.9900
C12 H12B 0.9900
C13 H13A 0.9800
C13 H13B 0.9800
C13 H13C 0.9800
C15 H15A 0.9800
C15 H15B 0.9800
C15 H15C 0.9800
C17 C18 1.378(4)
C17 C22 1.392(3)
C18 C19 1.400(4)
C18 H18 0.9500
C19 C20 1.377(4)
C19 H19 0.9500
C20 C21 1.387(4)
C20 H20 0.9500
C21 C22 1.381(4)
C21 H21 0.9500
C23 C24 1.511(4)
C23 H23A 0.9900
C23 H23B 0.9900
C24 C25 1.384(4)
C24 C29 1.388(4)
C25 C26 1.386(4)
C25 H25 0.9500
C26 C27 1.378(4)
C26 H26 0.9500
C27 C28 1.377(4)
C27 H27 0.9500
C28 C29 1.387(4)
C28 H28 0.9500
C29 H29 0.9500
C30 C31 1.395(4)
C30 C35 1.397(4)
C31 C32 1.395(4)
C32 C33 1.369(4)
C32 H32 0.9500
C33 C34 1.382(4)
C33 H33 0.9500
C34 C35 1.379(4)
C34 H34 0.9500
C35 H35 0.9500

loop_
_geom_torsion_atom_site_label_1
_geom_torsion_atom_site_label_2
_geom_torsion_atom_site_label_3
_geom_torsion_atom_site_label_4
_geom_torsion
C5 N1 C1 C11 44.0(3)
C4 N1 C1 C11 -104.4(3)
C5 N1 C1 C2 161.9(2)
C4 N1 C1 C2 13.5(3)
N1 C1 C2 C14 142.9(2)
C11 C1 C2 C14 -95.1(3)
N1 C1 C2 C3 14.5(3)
C11 C1 C2 C3 136.5(2)
C14 C2 C3 C22 -35.9(3)
C1 C2 C3 C22 90.6(3)
C14 C2 C3 C16 80.7(3)
C1 C2 C3 C16 -152.8(2)
C14 C2 C3 C4 -161.4(2)
C1 C2 C3 C4 -34.9(3)
C5 N1 C4 C30 54.9(3)
C1 N1 C4 C30 -158.8(2)
C5 N1 C4 C3 178.3(2)
C1 N1 C4 C3 -35.4(3)
C22 C3 C4 N1 -83.6(3)
C16 C3 C4 N1 160.6(2)
C2 C3 C4 N1 42.0(2)
C22 C3 C4 C30 38.1(3)
C16 C3 C4 C30 -77.8(3)
C2 C3 C4 C30 163.6(2)
C4 N1 C5 C10 -171.8(2)
C1 N1 C5 C10 44.0(3)
C4 N1 C5 C6 7.4(4)
C1 N1 C5 C6 -136.8(3)
C10 C5 C6 C7 1.1(4)
N1 C5 C6 C7 -178.1(3)
C5 C6 C7 C8 -1.3(4)
C6 C7 C8 C9 0.2(5)
C7 C8 C9 C10 1.1(5)
C8 C9 C10 C5 -1.2(5)
C6 C5 C10 C9 0.1(4)
N1 C5 C10 C9 179.4(3)
C12 O2 C11 O1 -13.5(4)
C12 O2 C11 C1 163.5(2)
N1 C1 C11 O1 -135.0(3)
C2 C1 C11 O1 109.6(3)
N1 C1 C11 O2 48.0(3)
C2 C1 C11 O2 -67.4(3)
C11 O2 C12 C13 -84.1(3)
C15 O4 C14 O3 -4.0(4)
C15 O4 C14 C2 178.8(2)
C3 C2 C14 O3 139.7(3)
C1 C2 C14 O3 17.5(4)
C3 C2 C14 O4 -43.0(3)
C1 C2 C14 O4 -165.2(2)
C17 N2 C16 O5 -171.2(3)
C23 N2 C16 O5 1.7(4)
C17 N2 C16 C3 8.8(3)
C23 N2 C16 C3 -178.2(2)
C22 C3 C16 O5 171.4(3)
C2 C3 C16 O5 47.1(4)
C4 C3 C16 O5 -64.8(3)
C22 C3 C16 N2 -8.7(3)
C2 C3 C16 N2 -133.0(2)
C4 C3 C16 N2 115.1(2)
C16 N2 C17 C18 173.4(3)
C23 N2 C17 C18 0.6(4)
C16 N2 C17 C22 -5.3(3)
C23 N2 C17 C22 -178.1(2)
C22 C17 C18 C19 1.0(4)
N2 C17 C18 C19 -177.6(3)
C17 C18 C19 C20 -0.2(4)
C18 C19 C20 C21 0.1(4)
C19 C20 C21 C22 -0.7(4)
C20 C21 C22 C17 1.5(4)
C20 C21 C22 C3 178.8(3)
C18 C17 C22 C21 -1.6(4)
N2 C17 C22 C21 177.2(2)
C18 C17 C22 C3 -179.5(2)
N2 C17 C22 C3 -0.7(3)
C16 C3 C22 C21 -172.0(3)
C2 C3 C22 C21 -50.2(4)
C4 C3 C22 C21 67.4(4)
C16 C3 C22 C17 5.6(3)
C2 C3 C22 C17 127.3(2)
C4 C3 C22 C17 -115.0(2)
C16 N2 C23 C24 -98.3(3)
C17 N2 C23 C24 73.6(3)
N2 C23 C24 C25 56.3(3)
N2 C23 C24 C29 -125.3(3)
C29 C24 C25 C26 0.3(4)
C23 C24 C25 C26 178.7(3)
C24 C25 C26 C27 0.5(5)
C25 C26 C27 C28 -0.9(5)
C26 C27 C28 C29 0.6(5)
C27 C28 C29 C24 0.1(4)
C25 C24 C29 C28 -0.6(4)
C23 C24 C29 C28 -179.0(2)
N1 C4 C30 C31 -145.4(3)
C3 C4 C30 C31 99.5(3)
N1 C4 C30 C35 33.7(4)
C3 C4 C30 C35 -81.4(3)
C35 C30 C31 C32 0.1(4)
C4 C30 C31 C32 179.3(3)
C35 C30 C31 Cl1 -179.0(2)
C4 C30 C31 Cl1 0.1(4)
C30 C31 C32 C33 -0.3(5)
Cl1 C31 C32 C33 178.8(2)
C31 C32 C33 C34 0.5(5)
C32 C33 C34 C35 -0.4(4)
C33 C34 C35 C30 0.2(4)
C31 C30 C35 C34 0.0(4)
C4 C30 C35 C34 -179.2(3)
